data_7032171
loop_
_publ_author_name
'Edwards, Peter G.'
'Kariuki, Benson M.'
'Newman, Paul D.'
'Tallis, Huw A.'
'Williams, Craig'

_publ_section_title
;
 Aspects of the coordination chemistry of
 rac-trans-1,2-diphosphinocyclohexane and the preparation of reinforced
 9aneP3 and 9anePN2 macrocycles.
;
_journal_issue 41
_journal_name_full 'Dalton transactions (Cambridge, England : 2003)'
_journal_page_first 15532
_journal_page_last 15545
_journal_paper_doi 10.1039/c4dt02239d
_journal_volume 43
_journal_year 2014
_chemical_formula_sum 'C12 H28 B Cu F4 P4'
_chemical_formula_weight 446.57
_chemical_name_systematic
;
 ?
;
_space_group_crystal_system triclinic
_space_group_IT_number 2
_space_group_name_Hall '-P 1'
_space_group_name_H-M_alt 'P -1'
_symmetry_space_group_name_Hall '-P 1'
_symmetry_space_group_name_H-M 'P -1'
_atom_sites_solution_hydrogens geom
_audit_creation_method SHELXL-2013
_cell_angle_alpha 80.312(3)
_cell_angle_beta 83.702(2)
_cell_angle_gamma 88.708(3)
_cell_formula_units_Z 2
_cell_length_a 8.7911(5)
_cell_length_b 8.9433(3)
_cell_length_c 12.8881(6)
_cell_measurement_reflns_used 2872
_cell_measurement_temperature 150(2)
_cell_measurement_theta_max 27.487
_cell_measurement_theta_min 2.331
_cell_volume 992.79(8)
_computing_cell_refinement DENZO/SCALEPACK
_computing_data_collection 'cOLLECT,Nonius BV, 1997-2001'
_computing_data_reduction DENZO/SCALEPACK
_computing_structure_refinement SHELXL-97
_computing_structure_solution SHELXs-97
_diffrn_ambient_temperature 150(2)
_diffrn_measured_fraction_theta_full 0.988
_diffrn_measured_fraction_theta_max 0.983
_diffrn_measurement_device_type 'Nonius KappaCCD'
_diffrn_measurement_method 'CCD scans'
_diffrn_radiation_monochromator graphite
_diffrn_radiation_type MoK\a
_diffrn_radiation_wavelength 0.71073
_diffrn_reflns_av_R_equivalents 0.0329
_diffrn_reflns_av_unetI/netI 0.0703
_diffrn_reflns_Laue_measured_fraction_full 0.988
_diffrn_reflns_Laue_measured_fraction_max 0.983
_diffrn_reflns_limit_h_max 11
_diffrn_reflns_limit_h_min -10
_diffrn_reflns_limit_k_max 11
_diffrn_reflns_limit_k_min -11
_diffrn_reflns_limit_l_max 16
_diffrn_reflns_limit_l_min -16
_diffrn_reflns_number 6956
_diffrn_reflns_point_group_measured_fraction_full 0.988
_diffrn_reflns_point_group_measured_fraction_max 0.983
_diffrn_reflns_theta_full 25.242
_diffrn_reflns_theta_max 27.487
_diffrn_reflns_theta_min 2.331
_diffrn_source 'fine-focus sealed tube'
_exptl_absorpt_coefficient_mu 1.448
_exptl_absorpt_correction_T_max 0.869
_exptl_absorpt_correction_T_min 0.869
_exptl_absorpt_correction_type empirical
_exptl_absorpt_process_details Denzo/Scalepack
_exptl_crystal_colour colourless
_exptl_crystal_density_diffrn 1.494
_exptl_crystal_description block
_exptl_crystal_F_000 460
_exptl_crystal_size_max 0.100
_exptl_crystal_size_mid 0.100
_exptl_crystal_size_min 0.100
_refine_diff_density_max 0.777
_refine_diff_density_min -0.676
_refine_diff_density_rms 0.090
_refine_ls_extinction_coef 0.070(7)
_refine_ls_extinction_expression Fc^*^=kFc[1+0.001xFc^2^\l^3^/sin(2\q)]^-1/4^
_refine_ls_extinction_method SHELXL
_refine_ls_goodness_of_fit_ref 1.034
_refine_ls_hydrogen_treatment constr
_refine_ls_matrix_type full
_refine_ls_number_parameters 246
_refine_ls_number_reflns 4487
_refine_ls_number_restraints 254
_refine_ls_restrained_S_all 1.105
_refine_ls_R_factor_all 0.1054
_refine_ls_R_factor_gt 0.0650
_refine_ls_shift/su_max 0.000
_refine_ls_shift/su_mean 0.000
_refine_ls_structure_factor_coef Fsqd
_refine_ls_weighting_details 'w=1/[\s^2^(Fo^2^)+(0.0931P)^2^+1.2089P] where P=(Fo^2^+2Fc^2^)/3'
_refine_ls_weighting_scheme calc
_refine_ls_wR_factor_gt 0.1678
_refine_ls_wR_factor_ref 0.1971
_reflns_Friedel_coverage 0.000
_reflns_number_gt 2872
_reflns_number_total 4487
_reflns_threshold_expression 'I > 2\s(I)'
_cod_data_source_file c4dt02239d1.cif
_cod_data_source_block shelx_cmpd1
_cod_depositor_comments 'Adding full bibliography for 7032169--7032173.cif.'
_cod_database_code 7032171
_shelx_space_group_comment
;
The symmetry employed for this shelxl refinement is uniquely defined
by the following loop, which should always be used as a source of
symmetry information in preference to the above space-group names.
They are only intended as comments.
;
_shelx_estimated_absorpt_t_min 0.869
_shelx_estimated_absorpt_t_max 0.869
_shelxl_version_number 2013-4

loop_
_space_group_symop_operation_xyz
'x, y, z'
'-x, -y, -z'

loop_
_atom_site_label
_atom_site_type_symbol
_atom_site_fract_x
_atom_site_fract_y
_atom_site_fract_z
_atom_site_U_iso_or_equiv
_atom_site_adp_type
_atom_site_occupancy
_atom_site_site_symmetry_order
_atom_site_calc_flag
_atom_site_refinement_flags_posn
_atom_site_refinement_flags_adp
_atom_site_refinement_flags_occupancy
_atom_site_disorder_assembly
_atom_site_disorder_group
C1 C 0.1747(6) 0.1378(6) 0.7104(4) 0.0549(13) Uani 1 1 d . . . . .
H1 H 0.1594 0.2475 0.7156 0.066 Uiso 1 1 calc R U . . .
C2 C 0.3471(6) 0.1089(6) 0.6940(4) 0.0573(13) Uani 1 1 d . . . . .
H2 H 0.3632 -0.0021 0.6937 0.069 Uiso 1 1 calc R U . . .
C3 C 0.4276(8) 0.1511(7) 0.7869(5) 0.0705(17) Uani 1 1 d . . . . .
H3A H 0.5380 0.1261 0.7773 0.085 Uiso 1 1 calc R U . . .
H3B H 0.4171 0.2613 0.7879 0.085 Uiso 1 1 calc R U . . .
C4 C 0.3525(9) 0.0607(8) 0.8925(5) 0.084(2) Uani 1 1 d . . . . .
H4A H 0.3740 -0.0488 0.8939 0.101 Uiso 1 1 calc R U . . .
H4B H 0.3987 0.0921 0.9521 0.101 Uiso 1 1 calc R U . . .
C5 C 0.1836(8) 0.0850(9) 0.9070(5) 0.084(2) Uani 1 1 d . . . . .
H5A H 0.1621 0.1925 0.9130 0.101 Uiso 1 1 calc R U . . .
H5B H 0.1401 0.0214 0.9736 0.101 Uiso 1 1 calc R U . . .
C6 C 0.1071(8) 0.0453(7) 0.8153(4) 0.0660(15) Uani 1 1 d . . . . .
H6A H -0.0041 0.0660 0.8263 0.079 Uiso 1 1 calc R U . . .
H6B H 0.1212 -0.0642 0.8127 0.079 Uiso 1 1 calc R U . . .
C7 C 0.2462(9) 0.4924(7) 0.2502(5) 0.0778(19) Uani 1 1 d . . . . .
H7 H 0.3591 0.5074 0.2470 0.093 Uiso 1 1 calc R U . . .
C8 C 0.2328(9) 0.3566(8) 0.2044(5) 0.082(2) Uani 1 1 d . . . . .
H8 H 0.1198 0.3450 0.2053 0.098 Uiso 1 1 calc R U . . .
C9 C 0.2908(9) 0.3696(10) 0.0879(5) 0.091(2) Uani 1 1 d . . . . .
H9A H 0.4039 0.3616 0.0808 0.109 Uiso 1 1 calc R U . . .
H9B H 0.2508 0.2834 0.0601 0.109 Uiso 1 1 calc R U . . .
C10 C 0.2462(14) 0.5129(16) 0.0227(7) 0.137(4) Uani 1 1 d . . . . .
H10A H 0.3138 0.5270 -0.0448 0.164 Uiso 1 1 calc R U . . .
H10B H 0.1406 0.5012 0.0055 0.164 Uiso 1 1 calc R U . . .
C11 C 0.2515(17) 0.6460(14) 0.0670(8) 0.163(5) Uani 1 1 d . . . . .
H11A H 0.1929 0.7259 0.0252 0.196 Uiso 1 1 calc R U . . .
H11B H 0.3593 0.6798 0.0585 0.196 Uiso 1 1 calc R U . . .
C12 C 0.1908(8) 0.6354(7) 0.1820(5) 0.0787(19) Uani 1 1 d . . . . .
H12A H 0.0775 0.6357 0.1885 0.094 Uiso 1 1 calc R U . . .
H12B H 0.2240 0.7256 0.2087 0.094 Uiso 1 1 calc R U . . .
B1 B 0.7350(9) 0.3719(9) 0.3089(6) 0.0511(17) Uani 0.720(5) 1 d D U P A 1
F1 F 0.6019(7) 0.4280(9) 0.3512(7) 0.126(2) Uani 0.720(5) 1 d D U P A 1
F2 F 0.6898(10) 0.2849(8) 0.2438(5) 0.127(2) Uani 0.720(5) 1 d D U P A 1
F3 F 0.8145(7) 0.4920(6) 0.2524(5) 0.104(2) Uani 0.720(5) 1 d D U P A 1
F4 F 0.8060(9) 0.3015(9) 0.3881(6) 0.129(2) Uani 0.720(5) 1 d D U P A 1
B1A B 0.733(5) 0.378(5) 0.306(3) 0.082(3) Uani 0.280(5) 1 d . U P A 2
F1A F 0.8466(15) 0.3197(17) 0.2460(11) 0.101(4) Uani 0.280(5) 1 d D U P A 2
F2A F 0.6104(14) 0.403(2) 0.2660(14) 0.108(4) Uani 0.280(5) 1 d D U P A 2
F3A F 0.709(2) 0.2520(15) 0.3870(11) 0.117(4) Uani 0.280(5) 1 d D U P A 2
F4A F 0.7846(19) 0.4789(16) 0.3528(14) 0.118(4) Uani 0.280(5) 1 d D U P A 2
P1 P 0.08759(16) 0.10323(14) 0.59331(10) 0.0488(4) Uani 1 1 d . . . . .
H1A H -0.0180 0.1442 0.5937 0.059 Uiso 1 1 calc R U . . .
H1B H 0.0852 -0.0066 0.5904 0.059 Uiso 1 1 calc R U . . .
P2 P 0.43227(17) 0.21323(17) 0.56299(13) 0.0618(4) Uani 1 1 d . . . . .
H2A H 0.5216 0.1574 0.5346 0.074 Uiso 1 1 calc R U . . .
H2B H 0.4654 0.3159 0.5697 0.074 Uiso 1 1 calc R U . . .
P3 P 0.18028(16) 0.47027(14) 0.39030(11) 0.0509(4) Uani 1 1 d . . . . .
H3C H 0.0684 0.4870 0.4015 0.061 Uiso 1 1 calc R U . . .
H3D H 0.2325 0.5427 0.4246 0.061 Uiso 1 1 calc R U . . .
P4 P 0.28880(17) 0.18333(16) 0.28892(12) 0.0583(4) Uani 1 1 d . . . . .
H4C H 0.3987 0.1611 0.2722 0.070 Uiso 1 1 calc R U . . .
H4D H 0.2282 0.0960 0.2787 0.070 Uiso 1 1 calc R U . . .
Cu1 Cu 0.24185(7) 0.22741(7) 0.45582(5) 0.0517(3) Uani 1 1 d . . . . .

loop_
_atom_site_aniso_label
_atom_site_aniso_U_11
_atom_site_aniso_U_22
_atom_site_aniso_U_33
_atom_site_aniso_U_23
_atom_site_aniso_U_13
_atom_site_aniso_U_12
C1 0.064(3) 0.048(3) 0.057(3) -0.010(2) -0.024(3) 0.005(2)
C2 0.064(3) 0.058(3) 0.055(3) -0.014(2) -0.026(3) 0.012(2)
C3 0.081(4) 0.063(3) 0.079(4) -0.022(3) -0.046(3) 0.016(3)
C4 0.104(5) 0.099(5) 0.058(4) -0.025(3) -0.039(4) 0.036(4)
C5 0.091(5) 0.107(5) 0.062(4) -0.026(4) -0.030(4) 0.030(4)
C6 0.077(4) 0.071(4) 0.051(3) -0.009(3) -0.018(3) 0.012(3)
C7 0.106(5) 0.063(4) 0.055(3) 0.006(3) 0.007(3) 0.012(3)
C8 0.110(6) 0.092(5) 0.048(3) -0.017(3) -0.023(3) 0.020(4)
C9 0.089(5) 0.137(7) 0.050(4) -0.025(4) 0.001(3) -0.015(5)
C10 0.150(9) 0.193(12) 0.059(5) 0.009(6) -0.024(5) 0.009(8)
C11 0.237(14) 0.137(9) 0.079(6) 0.055(6) 0.028(8) 0.036(9)
C12 0.076(4) 0.074(4) 0.071(4) 0.019(3) 0.010(3) 0.017(3)
B1 0.052(4) 0.043(3) 0.063(4) -0.020(3) -0.014(3) 0.002(3)
F1 0.096(4) 0.141(5) 0.139(5) -0.031(4) 0.010(4) 0.025(4)
F2 0.174(6) 0.094(4) 0.124(5) -0.044(3) -0.009(4) -0.041(4)
F3 0.105(4) 0.083(3) 0.117(4) 0.010(3) -0.006(3) -0.043(3)
F4 0.118(5) 0.127(5) 0.138(5) 0.017(4) -0.057(4) 0.006(4)
B1A 0.081(5) 0.077(5) 0.090(5) -0.018(5) -0.013(5) -0.004(5)
F1A 0.090(7) 0.108(7) 0.103(7) -0.027(6) 0.010(6) 0.014(6)
F2A 0.083(7) 0.128(7) 0.114(7) -0.014(7) -0.026(6) -0.002(6)
F3A 0.116(8) 0.107(7) 0.116(7) 0.009(6) 0.002(7) -0.010(7)
F4A 0.132(7) 0.101(7) 0.136(7) -0.050(6) -0.031(7) -0.010(6)
P1 0.0538(8) 0.0441(7) 0.0514(8) -0.0088(5) -0.0167(6) -0.0034(5)
P2 0.0537(9) 0.0603(9) 0.0733(10) -0.0057(7) -0.0233(7) -0.0025(6)
P3 0.0554(8) 0.0443(7) 0.0526(8) -0.0103(6) -0.0011(6) 0.0041(5)
P4 0.0561(9) 0.0520(8) 0.0700(10) -0.0241(7) -0.0003(7) 0.0014(6)
Cu1 0.0539(5) 0.0490(4) 0.0525(4) -0.0040(3) -0.0147(3) 0.0005(3)

loop_
_atom_type_symbol
_atom_type_description
_atom_type_scat_dispersion_real
_atom_type_scat_dispersion_imag
_atom_type_scat_source
Cu Cu 0.3201 1.2651 'International Tables Vol C Tables 4.2.6.8 and 6.1.1.4'
H H 0.0000 0.0000 'International Tables Vol C Tables 4.2.6.8 and 6.1.1.4'
C C 0.0033 0.0016 'International Tables Vol C Tables 4.2.6.8 and 6.1.1.4'
F F 0.0171 0.0103 'International Tables Vol C Tables 4.2.6.8 and 6.1.1.4'
P P 0.1023 0.0942 'International Tables Vol C Tables 4.2.6.8 and 6.1.1.4'
B B 0.0013 0.0007 'International Tables Vol C Tables 4.2.6.8 and 6.1.1.4'

loop_
_geom_angle_atom_site_label_1
_geom_angle_atom_site_label_2
_geom_angle_atom_site_label_3
_geom_angle
C6 C1 C2 109.7(4)
C6 C1 P1 115.0(4)
C2 C1 P1 109.2(4)
C1 C2 C3 110.9(5)
C1 C2 P2 110.9(3)
C3 C2 P2 111.5(4)
C4 C3 C2 108.9(5)
C5 C4 C3 112.2(5)
C4 C5 C6 111.6(6)
C5 C6 C1 110.9(6)
C8 C7 C12 113.2(6)
C8 C7 P3 114.2(5)
C12 C7 P3 115.5(5)
C7 C8 C9 115.6(6)
C7 C8 P4 113.5(4)
C9 C8 P4 115.4(5)
C10 C9 C8 113.7(8)
C11 C10 C9 117.0(8)
C10 C11 C12 116.7(9)
C11 C12 C7 112.3(6)
F4 B1 F2 115.9(7)
F4 B1 F3 112.7(7)
F2 B1 F3 109.9(7)
F4 B1 F1 107.3(7)
F2 B1 F1 103.6(7)
F3 B1 F1 106.6(7)
F2A B1A F4A 119(4)
F2A B1A F1A 115(3)
F4A B1A F1A 111(3)
F2A B1A F3A 107(3)
F4A B1A F3A 104(3)
F1A B1A F3A 98(3)
C1 P1 Cu1 103.92(19)
C2 P2 Cu1 105.09(17)
C7 P3 Cu1 104.5(2)
C8 P4 Cu1 105.9(2)
P4 Cu1 P1 129.89(5)
P4 Cu1 P3 88.64(5)
P1 Cu1 P3 117.96(6)
P4 Cu1 P2 120.97(6)
P1 Cu1 P2 88.83(6)
P3 Cu1 P2 112.55(6)

loop_
_geom_bond_atom_site_label_1
_geom_bond_atom_site_label_2
_geom_bond_distance
C1 C6 1.528(8)
C1 C2 1.529(8)
C1 P1 1.838(5)
C2 C3 1.558(7)
C2 P2 1.872(6)
C3 C4 1.549(10)
C4 C5 1.492(10)
C5 C6 1.517(8)
C7 C8 1.449(9)
C7 C12 1.527(8)
C7 P3 1.814(6)
C8 C9 1.518(9)
C8 P4 1.829(7)
C9 C10 1.479(13)
C10 C11 1.408(15)
C11 C12 1.508(11)
B1 F4 1.317(8)
B1 F2 1.331(8)
B1 F3 1.353(8)
B1 F1 1.358(8)
B1A F2A 1.25(5)
B1A F4A 1.28(4)
B1A F1A 1.34(5)
B1A F3A 1.40(5)
P1 Cu1 2.2563(15)
P2 Cu1 2.2726(15)
P3 Cu1 2.2701(14)
P4 Cu1 2.2440(16)
